data_4346077
loop_
_publ_author_name
'Krytchankou, Ilya S.'
'Koshevoy, Igor O.'
'Gurzhiy, Vladislav V.'
'Pomogaev, Vladimir A.'
'Tunik, Sergey P.'

_publ_section_title
;
 Luminescence Solvato- and Vapochromism of Alkynyl-Phosphine Copper
 Clusters.
;
_journal_issue 17
_journal_name_full 'Inorganic chemistry'
_journal_page_first 8288
_journal_page_last 8297
_journal_paper_doi 10.1021/acs.inorgchem.5b00239
_journal_volume 54
_journal_year 2015
_chemical_formula_moiety 'C116 H90 Cu6 F12 O2 P6, 2(F6 P), 4(C3 H6 O)'
_chemical_formula_sum 'C128 H114 Cu6 F24 O6 P8'
_chemical_formula_weight 2833.19
_space_group_crystal_system monoclinic
_space_group_IT_number 14
_space_group_name_Hall '-P 2yn'
_space_group_name_H-M_alt 'P 1 21/n 1'
_atom_sites_solution_hydrogens geom
_audit_creation_method SHELXL-2013
_cell_angle_alpha 90
_cell_angle_beta 104.454(2)
_cell_angle_gamma 90
_cell_formula_units_Z 2
_cell_length_a 14.9882(12)
_cell_length_b 19.5040(15)
_cell_length_c 22.5166(17)
_cell_measurement_reflns_used 9894
_cell_measurement_temperature 120(2)
_cell_measurement_theta_max 32.57
_cell_measurement_theta_min 2.80
_cell_volume 6373.9(9)
_computing_cell_refinement 'SAINT (Bruker AXS, 2009)'
_computing_data_collection 'APEX2 (Bruker AXS, 2010)'
_computing_data_reduction 'SAINT (Bruker AXS, 2009)'
_computing_molecular_graphics 'Diamond v.3.2g (Brandenburg, 2011)'
_computing_publication_material 'SHELXL-2013 (Sheldrick, 2013)'
_computing_structure_refinement 'SHELXL-2013 (Sheldrick, 2013)'
_computing_structure_solution 'SHELXS-2013 (Sheldrick, 2013)'
_diffrn_ambient_temperature 120(2)
_diffrn_detector_area_resol_mean 16
_diffrn_measured_fraction_theta_full 0.999
_diffrn_measured_fraction_theta_max 0.999
_diffrn_measurement_device '62mm x 62mm CCD camera on \k-goniostat'
_diffrn_measurement_device_type 'Bruker KAPPA APEX II DUO CCD'
_diffrn_measurement_method '\f scans and \w scans with \k offset'
_diffrn_radiation_monochromator 'curved graphite crystal'
_diffrn_radiation_source 'fine-focus sealed tube'
_diffrn_radiation_type MoK\a
_diffrn_radiation_wavelength 0.71073
_diffrn_reflns_av_R_equivalents 0.0315
_diffrn_reflns_av_unetI/netI 0.0328
_diffrn_reflns_Laue_measured_fraction_full 0.999
_diffrn_reflns_Laue_measured_fraction_max 0.999
_diffrn_reflns_limit_h_max 19
_diffrn_reflns_limit_h_min -19
_diffrn_reflns_limit_k_max 25
_diffrn_reflns_limit_k_min -25
_diffrn_reflns_limit_l_max 29
_diffrn_reflns_limit_l_min -29
_diffrn_reflns_number 63647
_diffrn_reflns_point_group_measured_fraction_full 0.999
_diffrn_reflns_point_group_measured_fraction_max 0.999
_diffrn_reflns_theta_full 25.242
_diffrn_reflns_theta_max 28.000
_diffrn_reflns_theta_min 1.810
_exptl_absorpt_coefficient_mu 1.171
_exptl_absorpt_correction_T_max 0.755
_exptl_absorpt_correction_T_min 0.471
_exptl_absorpt_correction_type numerical
_exptl_absorpt_process_details 'SADABS (Sheldrick, 2008)'
_exptl_crystal_colour green
_exptl_crystal_density_diffrn 1.476
_exptl_crystal_description block
_exptl_crystal_F_000 2880
_exptl_crystal_size_max 0.757
_exptl_crystal_size_mid 0.314
_exptl_crystal_size_min 0.254
_refine_diff_density_max 0.927
_refine_diff_density_min -0.584
_refine_diff_density_rms 0.083
_refine_ls_extinction_method none
_refine_ls_goodness_of_fit_ref 1.024
_refine_ls_hydrogen_treatment constr
_refine_ls_matrix_type full
_refine_ls_number_parameters 904
_refine_ls_number_reflns 15373
_refine_ls_number_restraints 117
_refine_ls_restrained_S_all 1.039
_refine_ls_R_factor_all 0.0617
_refine_ls_R_factor_gt 0.0407
_refine_ls_shift/su_max 0.001
_refine_ls_shift/su_mean 0.000
_refine_ls_structure_factor_coef Fsqd
_refine_ls_weighting_details 'w=1/[\s^2^(Fo^2^)+(0.0536P)^2^+8.3461P] where P=(Fo^2^+2Fc^2^)/3'
_refine_ls_weighting_scheme calc
_refine_ls_wR_factor_gt 0.0998
_refine_ls_wR_factor_ref 0.1130
_reflns_Friedel_coverage 0.000
_reflns_number_gt 11822
_reflns_number_total 15373
_reflns_threshold_expression 'I > 2\s(I)'
_cod_data_source_file ic5b00239_si_003.cif
_cod_data_source_block 5
_cod_original_sg_symbol_H-M 'P 21/n'
_cod_database_code 4346077
_shelx_space_group_comment
;
The symmetry employed for this shelxl refinement is uniquely defined
by the following loop, which should always be used as a source of
symmetry information in preference to the above space-group names.
They are only intended as comments.
;
_shelx_estimated_absorpt_t_min 0.471
_shelx_estimated_absorpt_t_max 0.755
_shelxl_version_number 2013-4

loop_
_space_group_symop_operation_xyz
'x, y, z'
'-x+1/2, y+1/2, -z+1/2'
'-x, -y, -z'
'x-1/2, -y-1/2, z-1/2'

loop_
_atom_site_label
_atom_site_type_symbol
_atom_site_fract_x
_atom_site_fract_y
_atom_site_fract_z
_atom_site_U_iso_or_equiv
_atom_site_adp_type
_atom_site_occupancy
_atom_site_site_symmetry_order
_atom_site_calc_flag
_atom_site_refinement_flags_posn
_atom_site_refinement_flags_adp
_atom_site_refinement_flags_occupancy
_atom_site_disorder_assembly
_atom_site_disorder_group
C1 C 0.14522(17) 0.83612(12) -0.04864(11) 0.0191(5) Uani 1 1 d . . . . .
H1 H 0.1689 0.7995 -0.0718 0.023 Uiso 1 1 calc R U . . .
C2 C 0.12406(18) 0.97000(13) 0.10839(11) 0.0230(5) Uani 1 1 d . . . . .
C3 C 0.13746(18) 0.97296(12) 0.16377(11) 0.0216(5) Uani 1 1 d . . . . .
C4 C -0.08073(18) 0.94570(13) 0.02536(11) 0.0228(5) Uani 1 1 d . . . . .
C5 C -0.11474(18) 0.89552(13) 0.04439(11) 0.0233(5) Uani 1 1 d . . . . .
C6 C 0.15323(19) 0.97893(13) 0.22921(11) 0.0238(5) Uani 1 1 d . . . . .
C7 C 0.1837(2) 1.04101(15) 0.25819(13) 0.0319(6) Uani 1 1 d . . . . .
H7 H 0.1952 1.0789 0.2347 0.038 Uiso 1 1 calc R U . . .
C8 C 0.1350(2) 0.92394(14) 0.26403(12) 0.0279(6) Uani 1 1 d . . . . .
H8 H 0.1141 0.8815 0.2447 0.033 Uiso 1 1 calc R U . . .
C9 C 0.1972(2) 1.04745(16) 0.32116(13) 0.0391(7) Uani 1 1 d . . . . .
H9 H 0.2189 1.0894 0.3409 0.047 Uiso 1 1 calc R U . . .
C10 C 0.1475(2) 0.93127(15) 0.32712(13) 0.0331(6) Uani 1 1 d . . . . .
H10 H 0.1344 0.8941 0.3508 0.040 Uiso 1 1 calc R U . . .
C11 C 0.1788(2) 0.99243(16) 0.35496(12) 0.0355(7) Uani 1 1 d . . . . .
C12 C 0.1907(3) 1.0003(2) 0.42265(14) 0.0539(10) Uani 1 1 d . . . . .
C13 C -0.16306(19) 0.83884(13) 0.06240(12) 0.0250(5) Uani 1 1 d . . . . .
C14 C -0.1352(2) 0.81116(15) 0.12163(13) 0.0330(6) Uani 1 1 d . . . . .
H14 H -0.0869 0.8322 0.1515 0.040 Uiso 1 1 calc R U . . .
C15 C -0.2364(2) 0.80866(14) 0.01928(13) 0.0281(6) Uani 1 1 d . . . . .
H15 H -0.2572 0.8282 -0.0204 0.034 Uiso 1 1 calc R U . . .
C16 C -0.1781(3) 0.75314(16) 0.13648(14) 0.0388(7) Uani 1 1 d . . . . .
H16 H -0.1592 0.7343 0.1766 0.047 Uiso 1 1 calc R U . . .
C17 C -0.2785(2) 0.75039(15) 0.03449(14) 0.0321(6) Uani 1 1 d . . . . .
H17 H -0.3276 0.7295 0.0051 0.039 Uiso 1 1 calc R U . . .
C18 C -0.2487(2) 0.72252(15) 0.09287(14) 0.0355(7) Uani 1 1 d . . . . .
C19 C -0.2940(3) 0.65762(18) 0.10660(17) 0.0492(9) Uani 1 1 d . . . . .
C20 C 0.3729(2) 1.05096(13) 0.09284(13) 0.0278(6) Uani 1 1 d . . . . .
C21 C 0.4543(2) 1.05593(19) 0.06623(16) 0.0435(8) Uani 1 1 d . . . . .
H21A H 0.4333 1.0603 0.0216 0.065 Uiso 1 1 calc R U . . .
H21B H 0.4921 1.0145 0.0765 0.065 Uiso 1 1 calc R U . . .
H21C H 0.4911 1.0962 0.0831 0.065 Uiso 1 1 calc R U . . .
C22 C 0.3909(3) 1.04306(17) 0.16064(14) 0.0435(8) Uani 1 1 d . . . . .
H22A H 0.3321 1.0395 0.1721 0.065 Uiso 1 1 calc R U . . .
H22B H 0.4250 1.0830 0.1808 0.065 Uiso 1 1 calc R U . . .
H22C H 0.4272 1.0015 0.1735 0.065 Uiso 1 1 calc R U . . .
C23 C 0.33975(19) 0.86822(14) 0.02144(15) 0.0319(6) Uani 1 1 d . . . . .
C24 C 0.3702(2) 0.88374(15) 0.08368(16) 0.0453(9) Uani 1 1 d . . . . .
H24 H 0.3329 0.9104 0.1034 0.054 Uiso 1 1 calc R U . . .
C25 C 0.3947(2) 0.82861(17) -0.00666(19) 0.0455(8) Uani 1 1 d . . . . .
H25 H 0.3743 0.8183 -0.0491 0.055 Uiso 1 1 calc R U . . .
C26 C 0.4560(3) 0.85973(18) 0.1167(2) 0.0667(14) Uani 1 1 d . . . . .
H26 H 0.4777 0.8704 0.1590 0.080 Uiso 1 1 calc R U . . .
C27 C 0.4788(3) 0.8042(2) 0.0268(3) 0.0663(13) Uani 1 1 d . . . . .
H27 H 0.5154 0.7763 0.0076 0.080 Uiso 1 1 calc R U . . .
C28 C 0.5092(3) 0.8205(2) 0.0878(3) 0.0735(16) Uani 1 1 d . . . . .
H28 H 0.5677 0.8046 0.1104 0.088 Uiso 1 1 calc R U . . .
C29 C 0.26436(18) 0.93806(14) -0.08840(12) 0.0236(5) Uani 1 1 d . . . . .
C30 C 0.28364(19) 1.00792(14) -0.08945(12) 0.0272(6) Uani 1 1 d . . . . .
H30 H 0.2760 1.0366 -0.0570 0.033 Uiso 1 1 calc R U . . .
C31 C 0.27627(19) 0.89660(15) -0.13661(13) 0.0297(6) Uani 1 1 d . . . . .
H31 H 0.2629 0.8490 -0.1368 0.036 Uiso 1 1 calc R U . . .
C32 C 0.3139(2) 1.03591(16) -0.13754(14) 0.0341(6) Uani 1 1 d . . . . .
H32 H 0.3265 1.0836 -0.1380 0.041 Uiso 1 1 calc R U . . .
C33 C 0.3075(2) 0.92509(18) -0.18416(14) 0.0364(7) Uani 1 1 d . . . . .
H33 H 0.3165 0.8967 -0.2164 0.044 Uiso 1 1 calc R U . . .
C34 C 0.3257(2) 0.99457(18) -0.18487(14) 0.0380(7) Uani 1 1 d . . . . .
H34 H 0.3463 1.0139 -0.2178 0.046 Uiso 1 1 calc R U . . .
C35 C 0.20997(19) 0.77387(13) 0.07880(12) 0.0275(6) Uani 1 1 d . . . . .
C36 C 0.2104(3) 0.79159(19) 0.13813(14) 0.0483(9) Uani 1 1 d . . . . .
H36 H 0.1633 0.8205 0.1457 0.058 Uiso 1 1 calc R U . . .
C37 C 0.2794(2) 0.73118(14) 0.06804(14) 0.0321(6) Uani 1 1 d . . . . .
H37 H 0.2795 0.7179 0.0275 0.039 Uiso 1 1 calc R U . . .
C38 C 0.2790(3) 0.7675(3) 0.18677(17) 0.0713(14) Uani 1 1 d . . . . .
H38 H 0.2784 0.7796 0.2276 0.086 Uiso 1 1 calc R U . . .
C39 C 0.3483(2) 0.70843(16) 0.11766(18) 0.0468(9) Uani 1 1 d . . . . .
H39 H 0.3963 0.6801 0.1108 0.056 Uiso 1 1 calc R U . . .
C40 C 0.3476(3) 0.7264(2) 0.17644(18) 0.0648(12) Uani 1 1 d . . . . .
H40 H 0.3948 0.7103 0.2100 0.078 Uiso 1 1 calc R U . . .
C41 C 0.05226(18) 0.71992(12) -0.00063(11) 0.0212(5) Uani 1 1 d . . . . .
C42 C -0.0335(2) 0.71034(14) 0.01091(12) 0.0282(6) Uani 1 1 d . . . . .
H42 H -0.0626 0.7474 0.0260 0.034 Uiso 1 1 calc R U . . .
C43 C 0.0940(2) 0.66541(14) -0.02312(13) 0.0292(6) Uani 1 1 d . . . . .
H43 H 0.1524 0.6715 -0.0318 0.035 Uiso 1 1 calc R U . . .
C44 C -0.0775(2) 0.64685(15) 0.00061(14) 0.0345(7) Uani 1 1 d . . . . .
H44 H -0.1364 0.6407 0.0084 0.041 Uiso 1 1 calc R U . . .
C45 C 0.0504(2) 0.60222(14) -0.03285(14) 0.0347(7) Uani 1 1 d . . . . .
H45 H 0.0794 0.5650 -0.0478 0.042 Uiso 1 1 calc R U . . .
C46 C -0.0348(2) 0.59289(14) -0.02101(14) 0.0361(7) Uani 1 1 d . . . . .
H46 H -0.0641 0.5494 -0.0277 0.043 Uiso 1 1 calc R U . . .
C47 C 0.04839(18) 1.18629(13) 0.11705(10) 0.0212(5) Uani 1 1 d . . . . .
C48 C 0.13820(19) 1.16925(14) 0.11585(11) 0.0256(5) Uani 1 1 d . . . . .
H48 H 0.1514 1.1248 0.1030 0.031 Uiso 1 1 calc R U . . .
C49 C 0.0302(2) 1.25191(13) 0.13650(11) 0.0276(6) Uani 1 1 d . . . . .
H49 H -0.0305 1.2639 0.1382 0.033 Uiso 1 1 calc R U . . .
C50 C 0.2085(2) 1.21710(17) 0.13333(12) 0.0344(7) Uani 1 1 d . . . . .
H50 H 0.2698 1.2052 0.1329 0.041 Uiso 1 1 calc R U . . .
C51 C 0.1009(2) 1.29911(15) 0.15324(12) 0.0359(7) Uani 1 1 d . . . . .
H51 H 0.0885 1.3437 0.1662 0.043 Uiso 1 1 calc R U . . .
C52 C 0.1892(2) 1.28161(16) 0.15125(13) 0.0384(8) Uani 1 1 d . . . . .
H52 H 0.2373 1.3145 0.1624 0.046 Uiso 1 1 calc R U . . .
C53 C -0.05882(17) 1.09562(14) 0.17036(11) 0.0227(5) Uani 1 1 d . . . . .
C54 C -0.0569(2) 1.14270(17) 0.21716(12) 0.0325(6) Uani 1 1 d . . . . .
H54 H -0.0505 1.1902 0.2100 0.039 Uiso 1 1 calc R U . . .
C55 C -0.06871(19) 1.02619(15) 0.18196(12) 0.0275(6) Uani 1 1 d . . . . .
H55 H -0.0699 0.9934 0.1506 0.033 Uiso 1 1 calc R U . . .
C56 C -0.0643(2) 1.1204(2) 0.27403(13) 0.0429(8) Uani 1 1 d . . . . .
H56 H -0.0631 1.1528 0.3057 0.052 Uiso 1 1 calc R U . . .
C57 C -0.0769(2) 1.00464(18) 0.23903(14) 0.0368(7) Uani 1 1 d . . . . .
H57 H -0.0847 0.9573 0.2464 0.044 Uiso 1 1 calc R U . . .
C58 C -0.0736(2) 1.0518(2) 0.28511(13) 0.0430(8) Uani 1 1 d . . . . .
H58 H -0.0777 1.0368 0.3245 0.052 Uiso 1 1 calc R U . . .
C62 C 0.5171(4) 0.9951(3) 0.3147(2) 0.0798(15) Uani 1 1 d . . . . .
C63 C 0.4250(4) 1.0094(4) 0.3256(3) 0.116(3) Uani 1 1 d . . . . .
H63A H 0.3836 0.9708 0.3106 0.173 Uiso 1 1 calc R U . . .
H63B H 0.3996 1.0512 0.3036 0.173 Uiso 1 1 calc R U . . .
H63C H 0.4311 1.0156 0.3696 0.173 Uiso 1 1 calc R U . . .
C64 C 0.5814(5) 1.0516(4) 0.3324(3) 0.130(3) Uani 1 1 d . . . . .
H64A H 0.6408 1.0393 0.3246 0.195 Uiso 1 1 calc R U . . .
H64B H 0.5898 1.0614 0.3761 0.195 Uiso 1 1 calc R U . . .
H64C H 0.5569 1.0924 0.3084 0.195 Uiso 1 1 calc R U . . .
O1 O 0.29447(14) 1.05231(10) 0.06028(9) 0.0304(4) Uani 1 1 d . . . . .
O3 O 0.5338(3) 0.9394(2) 0.29227(19) 0.0945(11) Uani 1 1 d . . . . .
F4 F -0.26706(17) 0.64040(11) 0.16576(10) 0.0595(6) Uani 1 1 d . . . . .
F5 F -0.2739(2) 0.60464(11) 0.07467(12) 0.0705(7) Uani 1 1 d . . . . .
F6 F -0.38626(17) 0.66342(13) 0.09257(12) 0.0688(7) Uani 1 1 d . . . . .
P1 P 0.23110(4) 0.90625(3) -0.02107(3) 0.02032(13) Uani 1 1 d . . . . .
P2 P 0.10959(5) 0.80238(3) 0.02004(3) 0.01932(13) Uani 1 1 d . . . . .
P3 P -0.03843(4) 1.11951(3) 0.09634(3) 0.01726(12) Uani 1 1 d . . . . .
Cu1 Cu 0.16437(2) 0.98041(2) 0.03107(2) 0.02072(8) Uani 1 1 d . . . . .
Cu2 Cu 0.04374(2) 0.89352(2) 0.05126(2) 0.02046(8) Uani 1 1 d . . . . .
Cu3 Cu 0.00922(2) 1.02837(2) 0.05144(2) 0.01956(7) Uani 1 1 d . . . . .
P4 P -0.0047(3) 0.7532(2) 0.3239(2) 0.0409(7) Uani 0.727(12) 1 d D . P A 1
F9 F 0.0854(4) 0.7700(3) 0.3011(2) 0.0467(12) Uani 0.727(12) 1 d D . P A 1
F7 F -0.0929(4) 0.7370(3) 0.3481(3) 0.0748(17) Uani 0.727(12) 1 d D . P A 1
F8 F -0.0610(3) 0.8059(3) 0.2753(2) 0.0597(13) Uani 0.727(12) 1 d D . P A 1
F10 F 0.0564(5) 0.7011(3) 0.3735(3) 0.0651(15) Uani 0.727(12) 1 d D . P A 1
F11 F -0.0315(3) 0.6925(2) 0.2749(3) 0.0675(14) Uani 0.727(12) 1 d D . P A 1
F12 F 0.0221(5) 0.8134(2) 0.3740(2) 0.0654(16) Uani 0.727(12) 1 d D . P A 1
P5 P 0.0010(9) 0.7620(6) 0.3388(7) 0.060(4) Uani 0.273(12) 1 d D . P A 2
F22 F 0.0797(13) 0.7968(10) 0.3891(7) 0.115(6) Uani 0.273(12) 1 d D . P A 2
F21 F -0.0696(18) 0.7221(14) 0.2870(8) 0.138(10) Uani 0.273(12) 1 d D . P A 2
F19 F 0.0663(19) 0.7705(16) 0.2944(13) 0.136(11) Uani 0.273(12) 1 d D . P A 2
F17 F -0.0650(13) 0.7527(10) 0.3821(9) 0.105(6) Uani 0.273(12) 1 d D . P A 2
F18 F -0.0437(9) 0.8328(8) 0.3144(14) 0.114(9) Uani 0.273(12) 1 d D . P A 2
F20 F 0.036(2) 0.6870(9) 0.3578(16) 0.158(13) Uani 0.273(12) 1 d D . P A 2
F1 F 0.1139(8) 0.9747(9) 0.4408(4) 0.079(4) Uani 0.275(9) 1 d . U P B 3
F2 F 0.1989(13) 1.0615(5) 0.4436(4) 0.069(4) Uani 0.275(9) 1 d . U P B 3
F3 F 0.2567(10) 0.9693(9) 0.4552(5) 0.072(4) Uani 0.275(9) 1 d . U P B 3
F1A F 0.2669(5) 1.0371(4) 0.44822(17) 0.111(2) Uani 0.725(9) 1 d . U P B 4
F2A F 0.1240(5) 1.0333(4) 0.43575(17) 0.099(3) Uani 0.725(9) 1 d . U P B 4
F3A F 0.2046(6) 0.9423(3) 0.45187(18) 0.091(2) Uani 0.725(9) 1 d . U P B 4
O2 O 0.2116(3) 0.71350(17) -0.12632(18) 0.0711(12) Uani 0.872(4) 1 d . . P C 5
C59 C 0.2343(3) 0.6739(2) -0.1613(3) 0.0571(13) Uani 0.872(4) 1 d . . P C 5
C60 C 0.2085(4) 0.6848(3) -0.2287(3) 0.0778(17) Uani 0.872(4) 1 d . . P C 5
H60A H 0.1865 0.7318 -0.2377 0.117 Uiso 0.872(4) 1 calc R U P C 5
H60B H 0.1596 0.6525 -0.2478 0.117 Uiso 0.872(4) 1 calc R U P C 5
H60C H 0.2625 0.6771 -0.2450 0.117 Uiso 0.872(4) 1 calc R U P C 5
C61 C 0.2905(5) 0.6114(3) -0.1387(3) 0.0852(19) Uani 0.872(4) 1 d . . P C 5
H61A H 0.3032 0.6092 -0.0939 0.128 Uiso 0.872(4) 1 calc R U P C 5
H61B H 0.3488 0.6137 -0.1509 0.128 Uiso 0.872(4) 1 calc R U P C 5
H61C H 0.2563 0.5704 -0.1565 0.128 Uiso 0.872(4) 1 calc R U P C 5
O4 O 0.2997(16) 0.6514(14) -0.0587(10) 0.067(7) Uani 0.128(4) 1 d . . P C 6
C65 C 0.3697(14) 0.6173(11) -0.0549(10) 0.039(6) Uani 0.128(4) 1 d D . P C 6
C66 C 0.4537(17) 0.6344(13) -0.0090(10) 0.045(6) Uani 0.128(4) 1 d D U P C 6
H66A H 0.4440 0.6764 0.0125 0.067 Uiso 0.128(4) 1 calc R U P C 6
H66B H 0.5039 0.6416 -0.0291 0.067 Uiso 0.128(4) 1 calc R U P C 6
H66C H 0.4698 0.5968 0.0206 0.067 Uiso 0.128(4) 1 calc R U P C 6
C67 C 0.370(2) 0.5553(14) -0.0909(13) 0.064(9) Uani 0.128(4) 1 d D U P C 6
H67A H 0.3097 0.5502 -0.1204 0.096 Uiso 0.128(4) 1 calc R U P C 6
H67B H 0.3812 0.5154 -0.0636 0.096 Uiso 0.128(4) 1 calc R U P C 6
H67C H 0.4181 0.5585 -0.1130 0.096 Uiso 0.128(4) 1 calc R U P C 6

loop_
_atom_site_aniso_label
_atom_site_aniso_U_11
_atom_site_aniso_U_22
_atom_site_aniso_U_33
_atom_site_aniso_U_23
_atom_site_aniso_U_13
_atom_site_aniso_U_12
C1 0.0166(12) 0.0186(11) 0.0222(11) -0.0020(9) 0.0051(9) 0.0005(9)
C2 0.0216(13) 0.0220(11) 0.0243(11) -0.0009(9) 0.0037(10) 0.0029(10)
C3 0.0208(13) 0.0193(11) 0.0251(12) 0.0019(9) 0.0063(10) 0.0030(10)
C4 0.0196(13) 0.0217(12) 0.0263(12) 0.0005(9) 0.0042(10) 0.0011(10)
C5 0.0201(13) 0.0250(12) 0.0249(12) -0.0013(9) 0.0060(10) 0.0060(10)
C6 0.0229(13) 0.0259(12) 0.0216(11) 0.0004(9) 0.0036(10) 0.0055(11)
C7 0.0388(17) 0.0292(14) 0.0268(13) -0.0033(10) 0.0067(12) -0.0007(12)
C8 0.0315(15) 0.0254(13) 0.0260(12) 0.0017(10) 0.0057(11) 0.0035(11)
C9 0.049(2) 0.0358(16) 0.0301(14) -0.0094(12) 0.0050(14) -0.0014(14)
C10 0.0390(17) 0.0335(14) 0.0276(13) 0.0094(11) 0.0097(12) 0.0118(13)
C11 0.0406(18) 0.0417(16) 0.0218(12) -0.0006(11) 0.0032(12) 0.0115(14)
C12 0.074(3) 0.060(2) 0.0246(15) -0.0013(15) 0.0061(17) 0.018(2)
C13 0.0282(14) 0.0212(12) 0.0310(13) 0.0018(10) 0.0174(11) 0.0047(11)
C14 0.0410(18) 0.0324(14) 0.0291(13) 0.0012(11) 0.0154(12) -0.0017(13)
C15 0.0258(14) 0.0283(13) 0.0337(13) 0.0065(11) 0.0137(11) 0.0043(11)
C16 0.053(2) 0.0344(15) 0.0341(15) 0.0074(12) 0.0213(14) 0.0040(15)
C17 0.0294(15) 0.0281(13) 0.0437(16) 0.0022(11) 0.0183(13) -0.0005(12)
C18 0.0419(18) 0.0281(14) 0.0459(16) 0.0064(12) 0.0283(15) 0.0019(13)
C19 0.060(2) 0.0415(18) 0.056(2) 0.0125(15) 0.0330(19) -0.0048(17)
C20 0.0260(14) 0.0214(12) 0.0332(13) -0.0018(10) 0.0021(11) -0.0023(11)
C21 0.0294(17) 0.053(2) 0.0471(18) -0.0031(15) 0.0074(14) -0.0029(15)
C22 0.050(2) 0.0427(18) 0.0334(15) 0.0019(13) 0.0021(14) -0.0019(15)
C23 0.0176(13) 0.0211(12) 0.0527(17) 0.0066(12) 0.0004(12) -0.0015(10)
C24 0.0392(19) 0.0242(14) 0.0560(19) 0.0021(13) -0.0190(16) -0.0034(13)
C25 0.0264(16) 0.0383(17) 0.074(2) 0.0194(16) 0.0169(16) 0.0095(14)
C26 0.056(3) 0.0308(17) 0.084(3) 0.0048(17) -0.038(2) -0.0095(17)
C27 0.0262(19) 0.055(2) 0.118(4) 0.030(2) 0.017(2) 0.0131(17)
C28 0.0223(18) 0.039(2) 0.140(5) 0.027(2) -0.016(2) 0.0012(16)
C29 0.0159(12) 0.0281(12) 0.0281(12) -0.0021(10) 0.0080(10) -0.0008(10)
C30 0.0215(13) 0.0298(13) 0.0301(13) -0.0016(10) 0.0065(11) -0.0004(11)
C31 0.0205(13) 0.0337(14) 0.0365(14) -0.0089(11) 0.0103(11) -0.0030(11)
C32 0.0271(15) 0.0381(15) 0.0379(15) 0.0041(12) 0.0095(12) -0.0046(12)
C33 0.0248(15) 0.0536(19) 0.0334(14) -0.0109(13) 0.0120(12) -0.0011(14)
C34 0.0274(16) 0.0550(19) 0.0341(15) 0.0041(13) 0.0126(12) -0.0039(14)
C35 0.0245(14) 0.0229(12) 0.0300(13) 0.0036(10) -0.0029(11) 0.0019(11)
C36 0.051(2) 0.055(2) 0.0308(15) -0.0038(14) -0.0055(15) 0.0140(17)
C37 0.0246(15) 0.0206(12) 0.0460(16) 0.0032(11) -0.0009(12) 0.0012(11)
C38 0.076(3) 0.089(3) 0.0324(18) -0.0006(19) -0.0183(19) 0.024(3)
C39 0.0306(17) 0.0294(15) 0.070(2) 0.0095(15) -0.0069(16) 0.0081(13)
C40 0.058(3) 0.064(2) 0.052(2) 0.0148(19) -0.0252(19) 0.017(2)
C41 0.0235(13) 0.0176(11) 0.0210(11) 0.0013(8) 0.0027(10) 0.0017(10)
C42 0.0314(15) 0.0246(13) 0.0303(13) -0.0024(10) 0.0110(11) -0.0005(11)
C43 0.0265(14) 0.0261(13) 0.0337(14) -0.0040(10) 0.0051(11) 0.0024(11)
C44 0.0371(17) 0.0303(14) 0.0402(15) -0.0009(12) 0.0171(13) -0.0096(13)
C45 0.0400(18) 0.0209(12) 0.0407(15) -0.0065(11) 0.0056(13) 0.0044(12)
C46 0.0425(18) 0.0208(13) 0.0441(16) -0.0017(11) 0.0088(14) -0.0075(12)
C47 0.0223(13) 0.0223(11) 0.0182(10) 0.0000(9) 0.0034(9) -0.0033(10)
C48 0.0241(14) 0.0314(13) 0.0213(11) 0.0011(10) 0.0058(10) -0.0036(11)
C49 0.0352(16) 0.0248(12) 0.0205(11) -0.0015(9) 0.0027(11) 0.0007(11)
C50 0.0258(15) 0.0497(18) 0.0267(13) 0.0004(12) 0.0045(11) -0.0138(13)
C51 0.052(2) 0.0255(13) 0.0251(13) -0.0019(10) -0.0005(13) -0.0089(13)
C52 0.0427(19) 0.0412(17) 0.0275(13) 0.0006(12) 0.0016(13) -0.0251(15)
C53 0.0162(12) 0.0330(13) 0.0197(11) 0.0006(9) 0.0063(9) 0.0016(10)
C54 0.0276(15) 0.0443(16) 0.0281(13) -0.0098(12) 0.0120(12) -0.0114(13)
C55 0.0229(14) 0.0330(14) 0.0284(13) 0.0050(10) 0.0097(11) 0.0039(11)
C56 0.0366(18) 0.071(2) 0.0250(13) -0.0126(14) 0.0151(13) -0.0176(17)
C57 0.0256(15) 0.0510(18) 0.0367(15) 0.0172(13) 0.0134(12) 0.0045(14)
C58 0.0279(16) 0.079(3) 0.0233(13) 0.0069(14) 0.0096(12) -0.0047(16)
C62 0.090(4) 0.088(4) 0.058(3) 0.021(3) 0.013(3) 0.010(3)
C63 0.086(4) 0.147(6) 0.126(5) 0.072(5) 0.049(4) 0.050(4)
C64 0.110(6) 0.167(7) 0.125(6) -0.064(5) 0.053(5) -0.063(5)
O1 0.0237(10) 0.0273(10) 0.0373(10) 0.0022(8) 0.0022(8) -0.0009(8)
O3 0.088(3) 0.093(3) 0.099(3) 0.013(2) 0.018(2) 0.001(2)
F4 0.0753(16) 0.0523(12) 0.0593(13) 0.0232(10) 0.0328(12) -0.0065(11)
F5 0.114(2) 0.0332(11) 0.0795(16) -0.0029(10) 0.0528(16) -0.0176(12)
F6 0.0555(15) 0.0677(15) 0.0890(17) 0.0280(13) 0.0287(13) -0.0178(12)
P1 0.0146(3) 0.0200(3) 0.0256(3) -0.0015(2) 0.0036(2) 0.0015(2)
P2 0.0193(3) 0.0169(3) 0.0206(3) -0.0009(2) 0.0028(2) 0.0021(2)
P3 0.0155(3) 0.0193(3) 0.0172(3) -0.0017(2) 0.0045(2) 0.0004(2)
Cu1 0.02166(16) 0.02018(14) 0.02064(14) -0.00119(11) 0.00589(12) 0.00099(12)
Cu2 0.02217(16) 0.01869(14) 0.02080(14) -0.00043(11) 0.00586(12) 0.00199(12)
Cu3 0.01983(16) 0.01941(14) 0.01896(13) -0.00168(10) 0.00393(11) 0.00300(12)
P4 0.0372(12) 0.0314(9) 0.0566(15) 0.0140(9) 0.0167(10) 0.0014(7)
F9 0.0296(18) 0.049(2) 0.064(2) 0.0111(18) 0.0150(16) 0.0027(17)
F7 0.067(3) 0.063(3) 0.111(4) 0.019(3) 0.055(3) -0.006(2)
F8 0.046(2) 0.055(2) 0.074(3) 0.0257(18) 0.0062(18) 0.0123(18)
F10 0.065(3) 0.054(3) 0.073(3) 0.033(2) 0.012(2) 0.010(2)
F11 0.067(3) 0.047(2) 0.086(3) -0.0091(19) 0.014(2) -0.0135(19)
F12 0.083(4) 0.051(2) 0.068(3) -0.0087(18) 0.030(3) -0.009(2)
P5 0.039(4) 0.064(7) 0.079(8) 0.033(5) 0.022(4) 0.007(4)
F22 0.067(10) 0.134(13) 0.134(12) 0.055(10) 0.006(9) -0.034(9)
F21 0.18(2) 0.134(18) 0.085(10) -0.007(11) 0.010(13) -0.085(16)
F19 0.107(18) 0.123(18) 0.21(3) -0.022(16) 0.098(18) -0.047(14)
F17 0.105(12) 0.133(13) 0.095(11) -0.019(9) 0.062(10) -0.047(10)
F18 0.048(7) 0.062(8) 0.23(3) 0.065(12) 0.041(12) 0.028(6)
F20 0.15(2) 0.037(8) 0.27(3) 0.041(13) 0.016(19) 0.010(10)
F1 0.075(7) 0.134(9) 0.042(4) -0.012(5) 0.039(4) -0.033(6)
F2 0.127(9) 0.046(5) 0.030(4) -0.004(3) 0.016(5) 0.016(5)
F3 0.073(7) 0.103(9) 0.032(4) 0.006(5) 0.000(4) 0.041(6)
F1A 0.127(5) 0.154(5) 0.0346(19) -0.024(3) -0.011(2) -0.036(4)
F2A 0.115(4) 0.150(6) 0.0402(19) -0.006(3) 0.032(2) 0.065(4)
F3A 0.171(6) 0.075(3) 0.0255(16) 0.0140(16) 0.020(3) 0.020(3)
O2 0.076(2) 0.0500(18) 0.110(3) -0.0313(18) 0.067(2) -0.0078(17)
C59 0.046(3) 0.039(2) 0.101(4) -0.018(2) 0.045(3) -0.0101(19)
C60 0.079(4) 0.081(4) 0.078(4) -0.020(3) 0.028(3) 0.001(3)
C61 0.085(4) 0.051(3) 0.130(6) -0.007(3) 0.046(4) 0.003(3)
O4 0.053(14) 0.10(2) 0.047(12) -0.008(12) 0.019(10) -0.002(14)
C65 0.035(14) 0.051(15) 0.038(13) -0.003(11) 0.021(11) -0.003(12)
C66 0.049(10) 0.040(9) 0.046(9) -0.001(7) 0.012(8) -0.012(8)
C67 0.061(12) 0.069(12) 0.065(12) -0.006(9) 0.022(9) -0.001(9)

loop_
_atom_type_symbol
_atom_type_description
_atom_type_scat_dispersion_real
_atom_type_scat_dispersion_imag
_atom_type_scat_source
C C 0.0033 0.0016 'International Tables Vol C Tables 4.2.6.8 and 6.1.1.4'
H H 0.0000 0.0000 'International Tables Vol C Tables 4.2.6.8 and 6.1.1.4'
O O 0.0106 0.0060 'International Tables Vol C Tables 4.2.6.8 and 6.1.1.4'
F F 0.0171 0.0103 'International Tables Vol C Tables 4.2.6.8 and 6.1.1.4'
P P 0.1023 0.0942 'International Tables Vol C Tables 4.2.6.8 and 6.1.1.4'
Cu Cu 0.3201 1.2651 'International Tables Vol C Tables 4.2.6.8 and 6.1.1.4'

loop_
_geom_angle_atom_site_label_1
_geom_angle_atom_site_label_2
_geom_angle_atom_site_label_3
_geom_angle
_geom_angle_site_symmetry_1
_geom_angle_site_symmetry_3
P1 C1 P2 107.22(12) . .
P1 C1 P3 105.48(12) . 3_575
P2 C1 P3 104.64(12) . 3_575
P1 C1 H1 112.9 . .
P2 C1 H1 112.9 . .
P3 C1 H1 112.9 3_575 .
C3 C2 Cu1 152.3(2) . .
C3 C2 Cu2 125.2(2) . .
Cu1 C2 Cu2 78.04(9) . .
C3 C2 Cu3 118.7(2) . .
Cu1 C2 Cu3 78.51(9) . .
Cu2 C2 Cu3 76.58(8) . .
C2 C3 C6 178.1(3) . .
C5 C4 Cu2 86.19(18) . .
C5 C4 Cu3 144.2(2) . .
Cu2 C4 Cu3 80.09(9) . .
C5 C4 Cu1 121.1(2) . 3_575
Cu2 C4 Cu1 149.24(14) . 3_575
Cu3 C4 Cu1 83.51(9) . 3_575
C5 C4 Cu3 138.3(2) . 3_575
Cu2 C4 Cu3 76.41(9) . 3_575
Cu3 C4 Cu3 69.73(8) . 3_575
Cu1 C4 Cu3 73.54(8) 3_575 3_575
C4 C5 C13 174.2(3) . .
C4 C5 Cu2 62.24(17) . .
C13 C5 Cu2 122.95(18) . .
C8 C6 C7 119.4(2) . .
C8 C6 C3 120.6(2) . .
C7 C6 C3 120.0(2) . .
C9 C7 C6 120.2(3) . .
C9 C7 H7 119.9 . .
C6 C7 H7 119.9 . .
C10 C8 C6 119.9(3) . .
C10 C8 H8 120.0 . .
C6 C8 H8 120.0 . .
C11 C9 C7 119.6(3) . .
C11 C9 H9 120.2 . .
C7 C9 H9 120.2 . .
C11 C10 C8 119.8(3) . .
C11 C10 H10 120.1 . .
C8 C10 H10 120.1 . .
C10 C11 C9 121.0(3) . .
C10 C11 C12 119.5(3) . .
C9 C11 C12 119.5(3) . .
F3 C12 F2 104.4(9) . .
F2A C12 F3A 110.8(5) . .
F2A C12 F1A 105.0(5) . .
F3A C12 F1A 103.6(5) . .
F3 C12 F1 104.3(9) . .
F2 C12 F1 103.6(9) . .
F3 C12 C11 115.4(6) . .
F2 C12 C11 116.6(5) . .
F2A C12 C11 112.6(3) . .
F3A C12 C11 112.9(3) . .
F1A C12 C11 111.2(4) . .
F1 C12 C11 111.2(5) . .
C15 C13 C14 119.5(3) . .
C15 C13 C5 119.5(2) . .
C14 C13 C5 120.9(3) . .
C16 C14 C13 119.9(3) . .
C16 C14 H14 120.0 . .
C13 C14 H14 120.0 . .
C17 C15 C13 120.0(3) . .
C17 C15 H15 120.0 . .
C13 C15 H15 120.0 . .
C14 C16 C18 120.0(3) . .
C14 C16 H16 120.0 . .
C18 C16 H16 120.0 . .
C15 C17 C18 119.8(3) . .
C15 C17 H17 120.1 . .
C18 C17 H17 120.1 . .
C16 C18 C17 120.7(3) . .
C16 C18 C19 121.4(3) . .
C17 C18 C19 117.9(3) . .
F4 C19 F5 106.8(3) . .
F4 C19 F6 107.1(3) . .
F5 C19 F6 107.2(3) . .
F4 C19 C18 112.1(3) . .
F5 C19 C18 111.5(3) . .
F6 C19 C18 111.8(3) . .
O1 C20 C22 121.2(3) . .
O1 C20 C21 121.3(3) . .
C22 C20 C21 117.5(3) . .
C20 C21 H21A 109.5 . .
C20 C21 H21B 109.5 . .
H21A C21 H21B 109.5 . .
C20 C21 H21C 109.5 . .
H21A C21 H21C 109.5 . .
H21B C21 H21C 109.5 . .
C20 C22 H22A 109.5 . .
C20 C22 H22B 109.5 . .
H22A C22 H22B 109.5 . .
C20 C22 H22C 109.5 . .
H22A C22 H22C 109.5 . .
H22B C22 H22C 109.5 . .
C25 C23 C24 119.7(3) . .
C25 C23 P1 122.6(3) . .
C24 C23 P1 117.6(2) . .
C23 C24 C26 119.3(4) . .
C23 C24 H24 120.4 . .
C26 C24 H24 120.4 . .
C27 C25 C23 120.5(4) . .
C27 C25 H25 119.8 . .
C23 C25 H25 119.8 . .
C28 C26 C24 119.9(4) . .
C28 C26 H26 120.0 . .
C24 C26 H26 120.0 . .
C28 C27 C25 119.7(4) . .
C28 C27 H27 120.2 . .
C25 C27 H27 120.2 . .
C27 C28 C26 120.9(3) . .
C27 C28 H28 119.5 . .
C26 C28 H28 119.5 . .
C30 C29 C31 118.9(3) . .
C30 C29 P1 116.7(2) . .
C31 C29 P1 124.3(2) . .
C32 C30 C29 120.5(3) . .
C32 C30 H30 119.7 . .
C29 C30 H30 119.7 . .
C33 C31 C29 120.0(3) . .
C33 C31 H31 120.0 . .
C29 C31 H31 120.0 . .
C34 C32 C30 120.2(3) . .
C34 C32 H32 119.9 . .
C30 C32 H32 119.9 . .
C34 C33 C31 120.4(3) . .
C34 C33 H33 119.8 . .
C31 C33 H33 119.8 . .
C32 C34 C33 119.9(3) . .
C32 C34 H34 120.0 . .
C33 C34 H34 120.0 . .
C36 C35 C37 119.5(3) . .
C36 C35 P2 115.4(2) . .
C37 C35 P2 124.7(2) . .
C35 C36 C38 120.3(4) . .
C35 C36 H36 119.8 . .
C38 C36 H36 119.8 . .
C39 C37 C35 119.0(3) . .
C39 C37 H37 120.5 . .
C35 C37 H37 120.5 . .
C40 C38 C36 120.4(4) . .
C40 C38 H38 119.8 . .
C36 C38 H38 119.8 . .
C40 C39 C37 120.7(3) . .
C40 C39 H39 119.6 . .
C37 C39 H39 119.6 . .
C38 C40 C39 120.0(3) . .
C38 C40 H40 120.0 . .
C39 C40 H40 120.0 . .
C42 C41 C43 119.2(2) . .
C42 C41 P2 118.02(19) . .
C43 C41 P2 122.6(2) . .
C41 C42 C44 120.7(3) . .
C41 C42 H42 119.7 . .
C44 C42 H42 119.7 . .
C45 C43 C41 120.0(3) . .
C45 C43 H43 120.0 . .
C41 C43 H43 120.0 . .
C46 C44 C42 119.6(3) . .
C46 C44 H44 120.2 . .
C42 C44 H44 120.2 . .
C46 C45 C43 120.6(3) . .
C46 C45 H45 119.7 . .
C43 C45 H45 119.7 . .
C45 C46 C44 120.0(3) . .
C45 C46 H46 120.0 . .
C44 C46 H46 120.0 . .
C48 C47 C49 119.2(2) . .
C48 C47 P3 117.21(19) . .
C49 C47 P3 123.5(2) . .
C50 C48 C47 120.1(3) . .
C50 C48 H48 119.9 . .
C47 C48 H48 119.9 . .
C51 C49 C47 119.9(3) . .
C51 C49 H49 120.1 . .
C47 C49 H49 120.1 . .
C52 C50 C48 119.9(3) . .
C52 C50 H50 120.0 . .
C48 C50 H50 120.0 . .
C52 C51 C49 120.2(3) . .
C52 C51 H51 119.9 . .
C49 C51 H51 119.9 . .
C50 C52 C51 120.7(3) . .
C50 C52 H52 119.7 . .
C51 C52 H52 119.7 . .
C54 C53 C55 118.8(2) . .
C54 C53 P3 123.0(2) . .
C55 C53 P3 117.91(19) . .
C56 C54 C53 120.1(3) . .
C56 C54 H54 119.9 . .
C53 C54 H54 119.9 . .
C57 C55 C53 120.4(3) . .
C57 C55 H55 119.8 . .
C53 C55 H55 119.8 . .
C58 C56 C54 120.6(3) . .
C58 C56 H56 119.7 . .
C54 C56 H56 119.7 . .
C58 C57 C55 120.1(3) . .
C58 C57 H57 120.0 . .
C55 C57 H57 120.0 . .
C56 C58 C57 119.9(3) . .
C56 C58 H58 120.0 . .
C57 C58 H58 120.0 . .
O3 C62 C64 125.9(6) . .
O3 C62 C63 121.1(6) . .
C64 C62 C63 113.0(6) . .
C62 C63 H63A 109.5 . .
C62 C63 H63B 109.5 . .
H63A C63 H63B 109.5 . .
C62 C63 H63C 109.5 . .
H63A C63 H63C 109.5 . .
H63B C63 H63C 109.5 . .
C62 C64 H64A 109.5 . .
C62 C64 H64B 109.5 . .
H64A C64 H64B 109.5 . .
C62 C64 H64C 109.5 . .
H64A C64 H64C 109.5 . .
H64B C64 H64C 109.5 . .
C20 O1 Cu1 139.47(18) . .
C29 P1 C23 100.44(13) . .
C29 P1 C1 106.34(11) . .
C23 P1 C1 109.01(12) . .
C29 P1 Cu1 117.76(9) . .
C23 P1 Cu1 116.22(11) . .
C1 P1 Cu1 106.51(8) . .
C35 P2 C41 99.59(12) . .
C35 P2 C1 110.58(13) . .
C41 P2 C1 108.12(11) . .
C35 P2 Cu2 111.35(9) . .
C41 P2 Cu2 124.37(9) . .
C1 P2 Cu2 102.69(8) . .
C47 P3 C53 102.74(11) . .
C47 P3 C1 105.48(11) . 3_575
C53 P3 C1 108.82(11) . 3_575
C47 P3 Cu3 113.24(9) . .
C53 P3 Cu3 110.66(9) . .
C1 P3 Cu3 115.06(8) 3_575 .
C2 Cu1 C4 109.35(10) . 3_575
C2 Cu1 P1 131.50(7) . .
C4 Cu1 P1 113.51(7) 3_575 .
C2 Cu1 O1 103.13(9) . .
C4 Cu1 O1 95.01(8) 3_575 .
P1 Cu1 O1 94.79(5) . .
C2 Cu1 Cu2 53.44(7) . .
C4 Cu1 Cu2 102.45(7) 3_575 .
P1 Cu1 Cu2 95.24(2) . .
O1 Cu1 Cu2 154.38(5) . .
C2 Cu1 Cu3 54.11(7) . .
C4 Cu1 Cu3 56.57(7) 3_575 .
P1 Cu1 Cu3 147.25(2) . .
O1 Cu1 Cu3 116.23(5) . .
Cu2 Cu1 Cu3 61.399(13) . .
C2 Cu1 Cu3 98.02(8) . 3_575
C4 Cu1 Cu3 47.87(7) 3_575 3_575
P1 Cu1 Cu3 94.30(2) . 3_575
O1 Cu1 Cu3 142.02(5) . 3_575
Cu2 Cu1 Cu3 60.293(12) . 3_575
Cu3 Cu1 Cu3 54.984(13) . 3_575
C4 Cu2 C2 99.13(10) . .
C4 Cu2 P2 137.67(7) . .
C2 Cu2 P2 121.30(7) . .
C4 Cu2 C5 31.58(10) . .
C2 Cu2 C5 116.00(10) . .
P2 Cu2 C5 120.92(7) . .
C4 Cu2 Cu1 104.28(7) . .
C2 Cu2 Cu1 48.51(7) . .
P2 Cu2 Cu1 94.74(2) . .
C5 Cu2 Cu1 135.71(6) . .
C4 Cu2 Cu3 50.16(7) . .
C2 Cu2 Cu3 52.66(7) . .
P2 Cu2 Cu3 152.03(2) . .
C5 Cu2 Cu3 77.92(6) . .
Cu1 Cu2 Cu3 60.238(12) . .
C4 Cu2 Cu3 55.61(7) . 3_575
C2 Cu2 Cu3 97.01(7) . 3_575
P2 Cu2 Cu3 103.71(2) . 3_575
C5 Cu2 Cu3 81.86(6) . 3_575
Cu1 Cu2 Cu3 63.502(12) . 3_575
Cu3 Cu2 Cu3 55.641(12) . 3_575
C4 Cu3 C2 96.95(10) . .
C4 Cu3 P3 118.78(8) . .
C2 Cu3 P3 116.04(7) . .
C4 Cu3 C4 110.27(8) . 3_575
C2 Cu3 C4 96.23(10) . 3_575
P3 Cu3 C4 115.03(7) . 3_575
C4 Cu3 Cu3 59.19(7) . 3_575
C2 Cu3 Cu3 101.52(7) . 3_575
P3 Cu3 Cu3 141.88(2) . 3_575
C4 Cu3 Cu3 51.09(6) 3_575 3_575
C4 Cu3 Cu1 102.21(7) . .
C2 Cu3 Cu1 47.39(7) . .
P3 Cu3 Cu1 138.41(2) . .
C4 Cu3 Cu1 49.89(6) 3_575 .
Cu3 Cu3 Cu1 65.514(15) 3_575 .
C4 Cu3 Cu2 49.74(7) . .
C2 Cu3 Cu2 50.76(7) . .
P3 Cu3 Cu2 149.28(2) . .
C4 Cu3 Cu2 95.05(6) 3_575 .
Cu3 Cu3 Cu2 62.908(13) 3_575 .
Cu1 Cu3 Cu2 58.363(11) . .
C4 Cu3 Cu2 99.36(7) . 3_575
C2 Cu3 Cu2 144.03(7) . 3_575
P3 Cu3 Cu2 83.180(19) . 3_575
C4 Cu3 Cu2 47.99(6) 3_575 3_575
Cu3 Cu3 Cu2 61.450(14) 3_575 3_575
Cu1 Cu3 Cu2 97.655(14) . 3_575
Cu2 Cu3 Cu2 124.358(12) . 3_575
C4 Cu3 Cu1 48.61(7) . 3_575
C2 Cu3 Cu1 145.16(7) . 3_575
P3 Cu3 Cu1 89.99(2) . 3_575
C4 Cu3 Cu1 92.56(6) 3_575 3_575
Cu3 Cu3 Cu1 59.501(14) 3_575 3_575
Cu1 Cu3 Cu1 125.015(13) . 3_575
Cu2 Cu3 Cu1 94.978(13) . 3_575
Cu2 Cu3 Cu1 56.204(11) 3_575 3_575
F7 P4 F8 91.2(4) . .
F7 P4 F9 178.7(5) . .
F8 P4 F9 89.5(3) . .
F7 P4 F11 90.1(3) . .
F8 P4 F11 90.3(3) . .
F9 P4 F11 91.0(4) . .
F7 P4 F12 89.3(4) . .
F8 P4 F12 90.5(3) . .
F9 P4 F12 89.6(4) . .
F11 P4 F12 179.0(4) . .
F7 P4 F10 90.9(4) . .
F8 P4 F10 177.7(5) . .
F9 P4 F10 88.4(4) . .
F11 P4 F10 90.7(4) . .
F12 P4 F10 88.6(4) . .
F17 P5 F21 89.5(11) . .
F17 P5 F22 94.5(10) . .
F21 P5 F22 174.0(15) . .
F17 P5 F19 179.0(16) . .
F21 P5 F19 89.5(15) . .
F22 P5 F19 86.5(15) . .
F17 P5 F18 92.3(12) . .
F21 P5 F18 91.5(13) . .
F22 P5 F18 92.9(11) . .
F19 P5 F18 87.9(14) . .
F17 P5 F20 86.8(16) . .
F21 P5 F20 82.0(15) . .
F22 P5 F20 93.8(14) . .
F19 P5 F20 93.0(18) . .
F18 P5 F20 173.4(15) . .
O2 C59 C60 122.0(5) . .
O2 C59 C61 121.7(5) . .
C60 C59 C61 116.3(5) . .
C59 C60 H60A 109.5 . .
C59 C60 H60B 109.5 . .
H60A C60 H60B 109.5 . .
C59 C60 H60C 109.5 . .
H60A C60 H60C 109.5 . .
H60B C60 H60C 109.5 . .
C59 C61 H61A 109.5 . .
C59 C61 H61B 109.5 . .
H61A C61 H61B 109.5 . .
C59 C61 H61C 109.5 . .
H61A C61 H61C 109.5 . .
H61B C61 H61C 109.5 . .
O4 C65 C66 120(2) . .
O4 C65 C67 122(2) . .
C66 C65 C67 117.8(11) . .
C65 C66 H66A 109.5 . .
C65 C66 H66B 109.5 . .
H66A C66 H66B 109.5 . .
C65 C66 H66C 109.5 . .
H66A C66 H66C 109.5 . .
H66B C66 H66C 109.5 . .
C65 C67 H67A 109.5 . .
C65 C67 H67B 109.5 . .
H67A C67 H67B 109.5 . .
C65 C67 H67C 109.5 . .
H67A C67 H67C 109.5 . .
H67B C67 H67C 109.5 . .

loop_
_geom_bond_atom_site_label_1
_geom_bond_atom_site_label_2
_geom_bond_distance
_geom_bond_site_symmetry_2
C1 P1 1.874(2) .
C1 P2 1.877(3) .
C1 P3 1.899(2) 3_575
C1 H1 1.0000 .
C2 C3 1.214(4) .
C2 Cu1 1.991(3) .
C2 Cu2 2.135(3) .
C2 Cu3 2.191(3) .
C3 C6 1.438(3) .
C4 C5 1.229(4) .
C4 Cu2 2.077(3) .
C4 Cu3 2.090(3) .
C4 Cu1 2.114(2) 3_575
C4 Cu3 2.307(3) 3_575
C5 C13 1.435(4) .
C5 Cu2 2.342(3) .
C6 C8 1.395(4) .
C6 C7 1.397(4) .
C7 C9 1.387(4) .
C7 H7 0.9500 .
C8 C10 1.393(4) .
C8 H8 0.9500 .
C9 C11 1.382(5) .
C9 H9 0.9500 .
C10 C11 1.375(4) .
C10 H10 0.9500 .
C11 C12 1.498(4) .
C12 F3 1.232(11) .
C12 F2 1.278(10) .
C12 F2A 1.284(6) .
C12 F3A 1.299(6) .
C12 F1A 1.351(7) .
C12 F1 1.406(11) .
C13 C15 1.401(4) .
C13 C14 1.402(4) .
C14 C16 1.383(4) .
C14 H14 0.9500 .
C15 C17 1.384(4) .
C15 H15 0.9500 .
C16 C18 1.386(5) .
C16 H16 0.9500 .
C17 C18 1.389(4) .
C17 H17 0.9500 .
C18 C19 1.505(4) .
C19 F4 1.335(4) .
C19 F5 1.336(4) .
C19 F6 1.344(5) .
C20 O1 1.220(3) .
C20 C22 1.490(4) .
C20 C21 1.491(4) .
C21 H21A 0.9800 .
C21 H21B 0.9800 .
C21 H21C 0.9800 .
C22 H22A 0.9800 .
C22 H22B 0.9800 .
C22 H22C 0.9800 .
C23 C25 1.392(5) .
C23 C24 1.394(5) .
C23 P1 1.828(3) .
C24 C26 1.396(5) .
C24 H24 0.9500 .
C25 C27 1.381(5) .
C25 H25 0.9500 .
C26 C28 1.379(7) .
C26 H26 0.9500 .
C27 C28 1.373(7) .
C27 H27 0.9500 .
C28 H28 0.9500 .
C29 C30 1.394(4) .
C29 C31 1.400(4) .
C29 P1 1.819(3) .
C30 C32 1.386(4) .
C30 H30 0.9500 .
C31 C33 1.388(4) .
C31 H31 0.9500 .
C32 C34 1.383(5) .
C32 H32 0.9500 .
C33 C34 1.383(5) .
C33 H33 0.9500 .
C34 H34 0.9500 .
C35 C36 1.378(4) .
C35 C37 1.400(4) .
C35 P2 1.825(3) .
C36 C38 1.384(5) .
C36 H36 0.9500 .
C37 C39 1.391(4) .
C37 H37 0.9500 .
C38 C40 1.370(6) .
C38 H38 0.9500 .
C39 C40 1.371(6) .
C39 H39 0.9500 .
C40 H40 0.9500 .
C41 C42 1.386(4) .
C41 C43 1.392(4) .
C41 P2 1.828(3) .
C42 C44 1.394(4) .
C42 H42 0.9500 .
C43 C45 1.387(4) .
C43 H43 0.9500 .
C44 C46 1.382(4) .
C44 H44 0.9500 .
C45 C46 1.381(5) .
C45 H45 0.9500 .
C46 H46 0.9500 .
C47 C48 1.393(4) .
C47 C49 1.401(4) .
C47 P3 1.818(3) .
C48 C50 1.389(4) .
C48 H48 0.9500 .
C49 C51 1.383(4) .
C49 H49 0.9500 .
C50 C52 1.374(5) .
C50 H50 0.9500 .
C51 C52 1.379(5) .
C51 H51 0.9500 .
C52 H52 0.9500 .
C53 C54 1.392(4) .
C53 C55 1.394(4) .
C53 P3 1.828(3) .
C54 C56 1.383(4) .
C54 H54 0.9500 .
C55 C57 1.386(4) .
C55 H55 0.9500 .
C56 C58 1.375(5) .
C56 H56 0.9500 .
C57 C58 1.378(5) .
C57 H57 0.9500 .
C58 H58 0.9500 .
C62 O3 1.248(7) .
C62 C64 1.453(8) .
C62 C63 1.488(8) .
C63 H63A 0.9800 .
C63 H63B 0.9800 .
C63 H63C 0.9800 .
C64 H64A 0.9800 .
C64 H64B 0.9800 .
C64 H64C 0.9800 .
O1 Cu1 2.358(2) .
P1 Cu1 2.2488(7) .
P2 Cu2 2.2302(7) .
P3 C1 1.899(2) 3_575
P3 Cu3 2.2477(7) .
Cu1 C4 2.114(2) 3_575
Cu1 Cu2 2.5996(5) .
Cu1 Cu3 2.6506(5) .
Cu1 Cu3 2.7995(5) 3_575
Cu2 Cu3 2.6807(5) .
Cu2 Cu3 2.7170(4) 3_575
Cu3 C4 2.307(3) 3_575
Cu3 Cu3 2.5193(6) 3_575
Cu3 Cu2 2.7168(4) 3_575
Cu3 Cu1 2.7994(5) 3_575
P4 F7 1.583(5) .
P4 F8 1.583(5) .
P4 F9 1.594(6) .
P4 F11 1.601(6) .
P4 F12 1.608(5) .
P4 F10 1.615(5) .
P5 F17 1.564(12) .
P5 F21 1.571(12) .
P5 F22 1.571(12) .
P5 F19 1.573(14) .
P5 F18 1.573(12) .
P5 F20 1.577(13) .
O2 C59 1.211(5) .
C59 C60 1.484(8) .
C59 C61 1.497(7) .
C60 H60A 0.9800 .
C60 H60B 0.9800 .
C60 H60C 0.9800 .
C61 H61A 0.9800 .
C61 H61B 0.9800 .
C61 H61C 0.9800 .
O4 C65 1.23(3) .
C65 C66 1.455(10) .
C65 C67 1.456(10) .
C66 H66A 0.9800 .
C66 H66B 0.9800 .
C66 H66C 0.9800 .
C67 H67A 0.9800 .
C67 H67B 0.9800 .
C67 H67C 0.9800 .
